data_4519467
loop_
_publ_author_name
'Abdel Rahman Al Ahmad'
'Thierry Maris'
'Christian Pellerin'
'James D. Wuest'

_publ_section_title
;
 Adding a Pinch of Salt: Using Ionic Mixed-Crystal Seeds to Search for New
 Solid Forms
;
_journal_name_full 'Crystal Growth & Design'
_journal_page_first 7472
_journal_page_last 7481
_journal_paper_doi 10.1021/acs.cgd.3c00884
_journal_volume 23
_journal_year 2023
_chemical_formula_moiety 'C12 H14 N2, 0.589(Br), 1.411(Cl), 3(H2 O)'
_chemical_formula_sum 'C12 H20 Br0.59 Cl1.41 N2 O3'
_chemical_formula_weight 337.43
_chemical_name_common
;
Paraquat Bromide Chloride 0.59:1.41 Trihydrate
;
_chemical_name_systematic
;
1,1'-dimethyl-4,4'-bipyridin-1-ium chloride bromide trihydrate
;
_space_group_crystal_system monoclinic
_space_group_IT_number 14
_space_group_name_Hall '-P 2ybc'
_space_group_name_H-M_alt 'P 1 21/c 1'
_atom_sites_solution_hydrogens mixed
_atom_sites_solution_primary dual
_cell_angle_alpha 90
_cell_angle_beta 109.490(1)
_cell_angle_gamma 90
_cell_formula_units_Z 4
_cell_length_a 9.1681(3)
_cell_length_b 16.0667(5)
_cell_length_c 11.3762(4)
_cell_measurement_reflns_used 9969
_cell_measurement_temperature 150
_cell_measurement_theta_max 60.594
_cell_measurement_theta_min 4.314
_cell_volume 1579.71(9)
_computing_cell_refinement
;
SAINT (2013) V8.40B; Integration Software for Single Crystal Data.
Bruker AXS Inc., Madison, WI 53719-1173.
;
_computing_data_collection
;
APEX 3 (2019) Bruker AXS Inc., Madison, WI 53719-1173.
;
_computing_data_reduction
;
SAINT (2013) V8.40B; Integration Software for Single Crystal Data.
Bruker AXS Inc., Madison, WI 53719-1173.
;
_computing_molecular_graphics 'Olex2 1.5 (Dolomanov et al., 2009)'
_computing_publication_material 'Olex2 1.5 (Dolomanov et al., 2009)'
_computing_structure_refinement 'XL  (Sheldrick, 2008)'
_computing_structure_solution 'SHELXT 2018/2 (Sheldrick, 2018)'
_diffrn_ambient_temperature 150
_diffrn_detector 'CMOS Area detector'
_diffrn_detector_area_resol_mean 10.42
_diffrn_detector_type 'Bruker CMOS Photon III '
_diffrn_measured_fraction_theta_full 0.983
_diffrn_measured_fraction_theta_max 0.985
_diffrn_measurement_device 'k-geometry diffractometer'
_diffrn_measurement_device_type 'Bruker Venture Metaljet'
_diffrn_measurement_method '\w and \f scans'
_diffrn_radiation_collimation 'Focusing mirrors'
_diffrn_radiation_monochromator 'Helios MX Mirror Optics'
_diffrn_radiation_probe x-ray
_diffrn_radiation_type 'Ga K\a'
_diffrn_radiation_wavelength 1.34139
_diffrn_reflns_av_R_equivalents 0.0399
_diffrn_reflns_av_unetI/netI 0.0272
_diffrn_reflns_Laue_measured_fraction_full 0.983
_diffrn_reflns_Laue_measured_fraction_max 0.985
_diffrn_reflns_limit_h_max 11
_diffrn_reflns_limit_h_min -11
_diffrn_reflns_limit_k_max 20
_diffrn_reflns_limit_k_min -20
_diffrn_reflns_limit_l_max 14
_diffrn_reflns_limit_l_min -14
_diffrn_reflns_number 25725
_diffrn_reflns_point_group_measured_fraction_full 0.983
_diffrn_reflns_point_group_measured_fraction_max 0.985
_diffrn_reflns_theta_full 53.594
_diffrn_reflns_theta_max 60.563
_diffrn_reflns_theta_min 4.312
_diffrn_source 'Metal Jet'
_diffrn_source_current 2.85
_diffrn_source_power 0.199215
_diffrn_source_target Ga
_diffrn_source_type 'Gallium Liquid Metal Jet Source'
_diffrn_source_voltage 69.9
_exptl_absorpt_coefficient_mu 3.036
_exptl_absorpt_correction_T_max 0.4146
_exptl_absorpt_correction_T_min 0.2826
_exptl_absorpt_correction_type multi-scan
_exptl_absorpt_process_details
;
SADABS-2016/2 (Bruker,2016/2) was used for absorption correction.
wR2(int) was 0.1112 before and 0.0617 after correction.
The Ratio of minimum to maximum transmission is 0.6816.
The \l/2 correction factor is Not present.
;
_exptl_crystal_colour 'clear light colourless'
_exptl_crystal_colour_lustre clear
_exptl_crystal_colour_modifier light
_exptl_crystal_colour_primary colourless
_exptl_crystal_density_diffrn 1.419
_exptl_crystal_description Block
_exptl_crystal_F_000 698
_exptl_crystal_recrystallization_method 'crstallised from Acetone/H2O on a microscope slide'
_exptl_crystal_size_max 0.27
_exptl_crystal_size_mid 0.16
_exptl_crystal_size_min 0.15
_refine_diff_density_max 0.290
_refine_diff_density_min -0.306
_refine_diff_density_rms 0.051
_refine_ls_extinction_coef .
_refine_ls_extinction_method none
_refine_ls_goodness_of_fit_ref 1.067
_refine_ls_hydrogen_treatment mixed
_refine_ls_matrix_type full
_refine_ls_number_parameters 201
_refine_ls_number_reflns 3570
_refine_ls_number_restraints 6
_refine_ls_restrained_S_all 1.066
_refine_ls_R_factor_all 0.0269
_refine_ls_R_factor_gt 0.0262
_refine_ls_shift/su_max 0.001
_refine_ls_shift/su_mean 0.000
_refine_ls_structure_factor_coef Fsqd
_refine_ls_weighting_details 'w=1/[\s^2^(Fo^2^)+(0.0365P)^2^+0.3517P] where P=(Fo^2^+2Fc^2^)/3'
_refine_ls_weighting_scheme calc
_refine_ls_wR_factor_gt 0.0700
_refine_ls_wR_factor_ref 0.0707
_reflns_Friedel_coverage 0.000
_reflns_Friedel_fraction_full .
_reflns_Friedel_fraction_max .
_reflns_number_gt 3442
_reflns_number_total 3570
_reflns_threshold_expression 'I > 2\s(I)'
_cod_data_source_file S22_Pq-Br_0_59_Cl_1_41_3H2O.cif
_cod_data_source_block jw2262b
_cod_database_code 4519467

loop_
_space_group_symop_id
_space_group_symop_operation_xyz
1 'x, y, z'
2 '-x, y+1/2, -z+1/2'
3 '-x, -y, -z'
4 'x, -y-1/2, z-1/2'

loop_
_atom_site_label
_atom_site_type_symbol
_atom_site_fract_x
_atom_site_fract_y
_atom_site_fract_z
_atom_site_U_iso_or_equiv
_atom_site_adp_type
_atom_site_occupancy
_atom_site_site_symmetry_order
_atom_site_calc_flag
_atom_site_refinement_flags_posn
_atom_site_refinement_flags_adp
_atom_site_refinement_flags_occupancy
_atom_site_disorder_assembly
_atom_site_disorder_group
N1 N 0.40542(11) 0.61813(6) 0.72852(9) 0.0319(2) Uani 1 1 d . . . . .
C1 C 0.39102(13) 0.54353(8) 0.67223(11) 0.0357(3) Uani 1 1 d . . . . .
H1 H 0.290872 0.521918 0.629385 0.043 Uiso 1 1 calc R U . . .
N2 N 1.06994(11) 0.38820(6) 0.77106(9) 0.0306(2) Uani 1 1 d . . . . .
C2 C 0.51974(15) 0.49816(7) 0.67600(12) 0.0348(3) Uani 1 1 d . . . . .
H2 H 0.508184 0.445547 0.635823 0.042 Uiso 1 1 calc R U . . .
C3 C 0.66744(12) 0.52941(7) 0.73887(10) 0.0287(2) Uani 1 1 d . . . . .
C4 C 0.67763(13) 0.60817(7) 0.79285(11) 0.0324(2) Uani 1 1 d . . . . .
H4 H 0.776193 0.632333 0.833561 0.039 Uiso 1 1 calc R U . . .
C5 C 0.54557(14) 0.65091(7) 0.78731(12) 0.0333(3) Uani 1 1 d . . . . .
H5 H 0.553569 0.704099 0.825422 0.040 Uiso 1 1 calc R U . . .
C6 C 0.26555(14) 0.66217(8) 0.73250(14) 0.0415(3) Uani 1 1 d . . . . .
H6A H 0.175362 0.642824 0.663755 0.062 Uiso 1 1 calc R U . . .
H6B H 0.278599 0.722188 0.724290 0.062 Uiso 1 1 calc R U . . .
H6C H 0.249984 0.650683 0.812085 0.062 Uiso 1 1 calc R U . . .
C7 C 0.93134(14) 0.35973(7) 0.70013(11) 0.0335(3) Uani 1 1 d . . . . .
H7 H 0.924292 0.308353 0.657249 0.040 Uiso 1 1 calc R U . . .
C8 C 0.79889(13) 0.40412(7) 0.68868(11) 0.0324(2) Uani 1 1 d . . . . .
H8 H 0.701027 0.383045 0.638700 0.039 Uiso 1 1 calc R U . . .
C9 C 0.80812(13) 0.47978(7) 0.75016(10) 0.0286(2) Uani 1 1 d . . . . .
C10 C 0.95467(14) 0.50740(7) 0.82392(12) 0.0333(3) Uani 1 1 d . . . . .
H10 H 0.965290 0.558589 0.867787 0.040 Uiso 1 1 calc R U . . .
C11 C 1.08338(13) 0.46055(7) 0.83302(11) 0.0334(3) Uani 1 1 d . . . . .
H11 H 1.182687 0.479471 0.883531 0.040 Uiso 1 1 calc R U . . .
C12 C 1.21015(15) 0.33993(8) 0.77967(13) 0.0402(3) Uani 1 1 d . . . . .
H12A H 1.233100 0.345871 0.701903 0.060 Uiso 1 1 calc R U . . .
H12B H 1.192791 0.281077 0.793425 0.060 Uiso 1 1 calc R U . . .
H12C H 1.297623 0.360787 0.849415 0.060 Uiso 1 1 calc R U . . .
Br3 Br 0.9681(13) 0.1987(7) 0.5059(11) 0.0319(2) Uani 0.180(2) 1 d . . P A 1
Br1 Br 0.000000 0.500000 0.500000 0.03165(12) Uani 0.237(2) 2 d S . P B 1
Br2 Br 0.500000 0.000000 0.500000 0.03147(10) Uani 0.582(3) 2 d S . P C 1
Cl3 Cl 0.9614(7) 0.1968(4) 0.5051(5) 0.0319(2) Uani 0.820(2) 1 d . . P A 2
Cl1 Cl 0.000000 0.500000 0.500000 0.03165(12) Uani 0.763(2) 2 d S . P B 2
Cl2 Cl 0.500000 0.000000 0.500000 0.03147(10) Uani 0.418(3) 2 d S . P C 2
O3 O 0.59550(13) 0.18121(7) 0.41076(12) 0.0577(3) Uani 1 1 d D . . . .
H3A H 0.578(3) 0.1344(8) 0.439(2) 0.087 Uiso 1 1 d D U . . .
H3B H 0.6935(6) 0.1791(14) 0.436(2) 0.087 Uiso 1 1 d D U . . .
O1 O 0.16051(13) 0.33882(7) 0.43003(13) 0.0584(3) Uani 1 1 d D . . . .
H1A H 0.127(3) 0.3834(8) 0.452(2) 0.088 Uiso 1 1 d D U . . .
H1B H 0.108(2) 0.3003(10) 0.448(2) 0.088 Uiso 1 1 d D U . . .
O2 O 0.47892(12) 0.30887(6) 0.52581(11) 0.0459(3) Uani 1 1 d D . . . .
H2A H 0.3815(7) 0.3155(12) 0.4954(17) 0.069 Uiso 1 1 d D U . . .
H2B H 0.513(2) 0.2713(10) 0.4892(15) 0.069 Uiso 1 1 d D U . . .

loop_
_atom_site_aniso_label
_atom_site_aniso_U_11
_atom_site_aniso_U_22
_atom_site_aniso_U_33
_atom_site_aniso_U_23
_atom_site_aniso_U_13
_atom_site_aniso_U_12
N1 0.0284(5) 0.0329(5) 0.0334(5) 0.0057(4) 0.0091(4) 0.0042(4)
C1 0.0271(5) 0.0378(6) 0.0381(6) -0.0007(5) 0.0057(4) -0.0019(4)
N2 0.0291(5) 0.0291(5) 0.0341(5) 0.0023(4) 0.0113(4) 0.0007(4)
C2 0.0294(6) 0.0340(6) 0.0385(7) -0.0053(4) 0.0082(5) -0.0028(4)
C3 0.0276(5) 0.0292(5) 0.0294(5) 0.0005(4) 0.0097(4) -0.0025(4)
C4 0.0283(5) 0.0310(5) 0.0374(6) -0.0011(4) 0.0102(4) -0.0032(4)
C5 0.0333(6) 0.0288(5) 0.0374(6) 0.0001(4) 0.0110(5) -0.0005(4)
C6 0.0313(6) 0.0386(7) 0.0526(7) 0.0045(5) 0.0116(5) 0.0089(5)
C7 0.0338(6) 0.0291(5) 0.0382(6) -0.0035(4) 0.0126(5) -0.0024(4)
C8 0.0286(5) 0.0319(6) 0.0359(6) -0.0041(4) 0.0097(4) -0.0051(4)
C9 0.0267(5) 0.0288(5) 0.0309(5) 0.0009(4) 0.0106(4) -0.0017(4)
C10 0.0295(6) 0.0304(6) 0.0379(6) -0.0054(4) 0.0084(5) -0.0027(4)
C11 0.0283(5) 0.0324(6) 0.0367(6) -0.0013(4) 0.0071(4) -0.0021(4)
C12 0.0324(6) 0.0349(6) 0.0518(7) 0.0010(5) 0.0123(5) 0.0069(5)
Br3 0.0318(5) 0.0266(3) 0.03447(15) 0.00011(14) 0.0073(3) 0.0044(3)
Br1 0.02617(17) 0.03467(19) 0.03293(18) 0.00273(10) 0.00827(12) -0.00385(10)
Br2 0.02678(13) 0.03496(15) 0.03172(14) -0.00301(7) 0.00849(9) 0.00216(7)
Cl3 0.0318(5) 0.0266(3) 0.03447(15) 0.00011(14) 0.0073(3) 0.0044(3)
Cl1 0.02617(17) 0.03467(19) 0.03293(18) 0.00273(10) 0.00827(12) -0.00385(10)
Cl2 0.02678(13) 0.03496(15) 0.03172(14) -0.00301(7) 0.00849(9) 0.00216(7)
O3 0.0400(5) 0.0541(6) 0.0772(8) 0.0068(5) 0.0170(5) 0.0000(5)
O1 0.0475(6) 0.0527(7) 0.0830(8) 0.0025(6) 0.0323(6) 0.0039(5)
O2 0.0401(5) 0.0397(5) 0.0493(6) -0.0029(4) 0.0035(4) -0.0055(4)

loop_
_atom_type_symbol
_atom_type_description
_atom_type_scat_dispersion_real
_atom_type_scat_dispersion_imag
_atom_type_scat_source
C C 0.0137 0.0067 'International Tables Vol C Tables 4.2.6.8 and 6.1.1.4'
H H 0.0000 0.0000 'International Tables Vol C Tables 4.2.6.8 and 6.1.1.4'
Br Br -0.9338 1.0006 'International Tables Vol C Tables 4.2.6.8 and 6.1.1.4'
Cl Cl 0.3281 0.5435 'International Tables Vol C Tables 4.2.6.8 and 6.1.1.4'
N N 0.0241 0.0134 'International Tables Vol C Tables 4.2.6.8 and 6.1.1.4'
O O 0.0389 0.0241 'International Tables Vol C Tables 4.2.6.8 and 6.1.1.4'

loop_
_geom_angle_atom_site_label_1
_geom_angle_atom_site_label_2
_geom_angle_atom_site_label_3
_geom_angle
_geom_angle_site_symmetry_1
_geom_angle_site_symmetry_3
C1 N1 C6 119.53(10) . .
C5 N1 C1 120.83(10) . .
C5 N1 C6 119.53(10) . .
N1 C1 H1 119.6 . .
N1 C1 C2 120.71(11) . .
C2 C1 H1 119.6 . .
C7 N2 C11 120.96(10) . .
C7 N2 C12 119.41(10) . .
C11 N2 C12 119.62(10) . .
C1 C2 H2 120.0 . .
C1 C2 C3 120.04(11) . .
C3 C2 H2 120.0 . .
C2 C3 C9 121.13(11) . .
C4 C3 C2 117.53(10) . .
C4 C3 C9 121.33(10) . .
C3 C4 H4 119.9 . .
C5 C4 C3 120.26(11) . .
C5 C4 H4 119.9 . .
N1 C5 C4 120.58(11) . .
N1 C5 H5 119.7 . .
C4 C5 H5 119.7 . .
N1 C6 H6A 109.5 . .
N1 C6 H6B 109.5 . .
N1 C6 H6C 109.5 . .
H6A C6 H6B 109.5 . .
H6A C6 H6C 109.5 . .
H6B C6 H6C 109.5 . .
N2 C7 H7 119.7 . .
N2 C7 C8 120.68(11) . .
C8 C7 H7 119.7 . .
C7 C8 H8 120.0 . .
C7 C8 C9 120.10(10) . .
C9 C8 H8 120.0 . .
C8 C9 C3 121.36(10) . .
C8 C9 C10 117.67(10) . .
C10 C9 C3 120.97(11) . .
C9 C10 H10 120.0 . .
C11 C10 C9 120.04(11) . .
C11 C10 H10 120.0 . .
N2 C11 C10 120.55(11) . .
N2 C11 H11 119.7 . .
C10 C11 H11 119.7 . .
N2 C12 H12A 109.5 . .
N2 C12 H12B 109.5 . .
N2 C12 H12C 109.5 . .
H12A C12 H12B 109.5 . .
H12A C12 H12C 109.5 . .
H12B C12 H12C 109.5 . .
H3A O3 H3B 99(2) . .
H1A O1 H1B 105(2) . .
H2A O2 H2B 113.4(18) . .

loop_
_geom_bond_atom_site_label_1
_geom_bond_atom_site_label_2
_geom_bond_distance
_geom_bond_site_symmetry_2
N1 C1 1.3446(16) .
N1 C5 1.3424(15) .
N1 C6 1.4784(15) .
C1 H1 0.9500 .
C1 C2 1.3755(17) .
N2 C7 1.3382(15) .
N2 C11 1.3436(15) .
N2 C12 1.4763(14) .
C2 H2 0.9500 .
C2 C3 1.3967(16) .
C3 C4 1.3960(16) .
C3 C9 1.4850(16) .
C4 H4 0.9500 .
C4 C5 1.3750(16) .
C5 H5 0.9500 .
C6 H6A 0.9800 .
C6 H6B 0.9800 .
C6 H6C 0.9800 .
C7 H7 0.9500 .
C7 C8 1.3764(16) .
C8 H8 0.9500 .
C8 C9 1.3909(16) .
C9 C10 1.3978(16) .
C10 H10 0.9500 .
C10 C11 1.3742(16) .
C11 H11 0.9500 .
C12 H12A 0.9800 .
C12 H12B 0.9800 .
C12 H12C 0.9800 .
O3 H3A 0.852(5) .
O3 H3B 0.848(5) .
O1 H1A 0.850(5) .
O1 H1B 0.849(5) .
O2 H2A 0.850(5) .
O2 H2B 0.849(5) .

loop_
_geom_hbond_atom_site_label_D
_geom_hbond_atom_site_label_H
_geom_hbond_atom_site_label_A
_geom_hbond_distance_DH
_geom_hbond_distance_HA
_geom_hbond_distance_DA
_geom_hbond_angle_DHA
_geom_hbond_site_symmetry_A
_geom_hbond_publ_flag
C1 H1 Br1 0.95 2.60 3.5345(11) 166.3 . yes
C2 H2 O2 0.95 2.50 3.4471(16) 178.6 . yes
C4 H4 Br3 0.95 2.67 3.598(11) 166.7 2_756 yes
C5 H5 O2 0.95 2.47 3.3660(16) 156.3 2_656 yes
C6 H6A Br1 0.98 3.05 3.9262(14) 149.0 . yes
C6 H6B Br3 0.98 3.10 3.615(11) 113.9 3_666 yes
C7 H7 Br3 0.95 2.59 3.492(12) 159.2 . yes
C8 H8 O2 0.95 2.34 3.2792(15) 170.2 . yes
C10 H10 Br3 0.95 2.63 3.575(12) 172.9 2_756 yes
C11 H11 Br2 0.95 2.78 3.7092(11) 164.6 2_756 yes
C12 H12B O1 0.98 2.55 3.4497(18) 152.0 4_666 yes
C12 H12C Br2 0.98 3.04 3.9388(14) 152.6 2_756 yes
O3 H3A Br2 0.852(5) 2.449(6) 3.2965(12) 174(2) . yes
O3 H3B Br3 0.848(5) 2.394(13) 3.233(12) 170(2) . yes
O1 H1A Br1 0.850(5) 2.363(6) 3.2073(11) 172(2) . yes
O1 H1B Br3 0.849(5) 2.305(14) 3.153(13) 177(2) 1_455 yes
O2 H2A O1 0.850(5) 1.948(5) 2.7961(15) 175.9(19) . yes
O2 H2B O3 0.849(5) 1.979(5) 2.8277(17) 177.6(19) . yes

loop_
_geom_torsion_atom_site_label_1
_geom_torsion_atom_site_label_2
_geom_torsion_atom_site_label_3
_geom_torsion_atom_site_label_4
_geom_torsion
_geom_torsion_site_symmetry_1
_geom_torsion_site_symmetry_2
_geom_torsion_site_symmetry_3
_geom_torsion_site_symmetry_4
N1 C1 C2 C3 0.06(19) . . . .
C1 N1 C5 C4 -1.02(18) . . . .
C1 C2 C3 C4 -1.98(18) . . . .
C1 C2 C3 C9 176.69(11) . . . .
N2 C7 C8 C9 0.59(18) . . . .
C2 C3 C4 C5 2.43(17) . . . .
C2 C3 C9 C8 6.28(18) . . . .
C2 C3 C9 C10 -173.28(10) . . . .
C3 C4 C5 N1 -0.99(18) . . . .
C3 C9 C10 C11 -179.95(11) . . . .
C4 C3 C9 C8 -175.10(10) . . . .
C4 C3 C9 C10 5.34(18) . . . .
C5 N1 C1 C2 1.49(18) . . . .
C6 N1 C1 C2 -174.65(12) . . . .
C6 N1 C5 C4 175.12(11) . . . .
C7 N2 C11 C10 -0.60(18) . . . .
C7 C8 C9 C3 179.53(11) . . . .
C7 C8 C9 C10 -0.90(17) . . . .
C8 C9 C10 C11 0.48(18) . . . .
C9 C3 C4 C5 -176.23(11) . . . .
C9 C10 C11 N2 0.26(19) . . . .
C11 N2 C7 C8 0.17(18) . . . .
C12 N2 C7 C8 -178.90(11) . . . .
C12 N2 C11 C10 178.47(12) . . . .

_cod_database_fobs_code 4519467
